data_1512857
loop_
_publ_author_name
'Stephanie Jones'
'Jose M. Vargas'
'Steven Pellizzeri'
'Charles J. O-Connor'
'Jon Zubieta'

_publ_section_title
;
 Solid state coordination chemistry: Structural consequences of varying
 diphosphonate tether length and fluoride incorporation in the
 copper-bisterpy/oxomolybdenum/organodiphosphonate system (bisterpy =
 2,2':4',4":2',2"'-quarterpyridyl-6',6'-di-2-pyridine)
;
_journal_name_full
;
Inorganica Chimica Acta
;
_journal_page_first 44
_journal_page_last 57
_journal_paper_doi 10.1016/j.ica.2012.10.023
_journal_volume 395
_journal_year 2013
_chemical_formula_moiety 'C33 H26 Cu2 F6 Mo4 N6 O15 P2'
_chemical_formula_sum 'C33 H26 Cu2 F6 Mo4 N6 O15 P2'
_chemical_formula_weight 1433.38
_space_group_IT_number 2
_symmetry_cell_setting triclinic
_symmetry_space_group_name_Hall '-P 1'
_symmetry_space_group_name_H-M 'P -1'
_atom_sites_solution_hydrogens geom
_atom_sites_solution_primary direct
_atom_sites_solution_secondary difmap
_cell_angle_alpha 84.6260(10)
_cell_angle_beta 70.0640(10)
_cell_angle_gamma 83.6780(10)
_cell_formula_units_Z 1
_cell_length_a 9.3474(6)
_cell_length_b 9.9968(6)
_cell_length_c 11.2297(7)
_cell_measurement_reflns_used 5586
_cell_measurement_temperature 90(2)
_cell_measurement_theta_max 28.27
_cell_measurement_theta_min 2.33
_cell_volume 978.70(11)
_computing_cell_refinement 'Bruker SMART (Bruker, 2002)'
_computing_data_collection 'Bruker SMART (Bruker, 2002)'
_computing_data_reduction 'Bruker SAINT (Bruker, 2002)'
_computing_molecular_graphics 'CrystalMaker (Palmer, 2006)'
_computing_publication_material 'Bruker SHELXTL (Bruker, 2002)'
_computing_structure_refinement 'SHELXL-97 (Sheldrick, 1997)'
_computing_structure_solution 'SHELXS-97 (Sheldrick, 1997)'
_diffrn_ambient_temperature 90(2)
_diffrn_detector_area_resol_mean 512
_diffrn_measured_fraction_theta_full 0.995
_diffrn_measured_fraction_theta_max 0.995
_diffrn_measurement_device_type 'Bruker APEX CCD area detector'
_diffrn_measurement_method 'Phi and omega scans'
_diffrn_radiation_monochromator graphite
_diffrn_radiation_source 'fine-focus sealed tube'
_diffrn_radiation_type MoK\a
_diffrn_radiation_wavelength 0.71073
_diffrn_reflns_av_R_equivalents 0.0180
_diffrn_reflns_av_sigmaI/netI 0.0256
_diffrn_reflns_limit_h_max 12
_diffrn_reflns_limit_h_min -12
_diffrn_reflns_limit_k_max 13
_diffrn_reflns_limit_k_min -13
_diffrn_reflns_limit_l_max 14
_diffrn_reflns_limit_l_min -14
_diffrn_reflns_number 10285
_diffrn_reflns_theta_full 28.08
_diffrn_reflns_theta_max 28.08
_diffrn_reflns_theta_min 1.93
_diffrn_standards_decay_% 0.001
_diffrn_standards_number 0
_exptl_absorpt_coefficient_mu 2.502
_exptl_absorpt_correction_T_max 0.7880
_exptl_absorpt_correction_T_min 0.5623
_exptl_absorpt_correction_type multi-scan
_exptl_absorpt_process_details 'SADABS SHELXL-97 (Sheldrick, 1997)'
_exptl_crystal_colour green
_exptl_crystal_density_diffrn 2.425
_exptl_crystal_density_meas 0
_exptl_crystal_density_method 'not measured'
_exptl_crystal_description block
_exptl_crystal_F_000 692
_exptl_crystal_size_max 0.26
_exptl_crystal_size_mid 0.18
_exptl_crystal_size_min 0.10
_refine_diff_density_max 1.033
_refine_diff_density_min -0.635
_refine_diff_density_rms 0.117
_refine_ls_extinction_method none
_refine_ls_goodness_of_fit_ref 0.780
_refine_ls_hydrogen_treatment constr
_refine_ls_matrix_type full
_refine_ls_number_parameters 313
_refine_ls_number_reflns 4737
_refine_ls_number_restraints 0
_refine_ls_restrained_S_all 0.780
_refine_ls_R_factor_all 0.0271
_refine_ls_R_factor_gt 0.0247
_refine_ls_shift/su_max 0.002
_refine_ls_shift/su_mean 0.000
_refine_ls_structure_factor_coef Fsqd
_refine_ls_weighting_details 'calc w=1/[\s^2^(Fo^2^)+(0.1000P)^2^+0.0000P] where P=(Fo^2^+2Fc^2^)/3'
_refine_ls_weighting_scheme calc
_refine_ls_wR_factor_gt 0.0874
_refine_ls_wR_factor_ref 0.0923
_reflns_number_gt 4395
_reflns_number_total 4737
_reflns_threshold_expression >2sigma(I)
_cod_data_source_file ICA-2013-395-44-57-5.cif
_cod_data_source_block compound-5
_cod_original_sg_symbol_Hall -P1
_cod_original_sg_symbol_H-M P-1
_cod_database_code 1512857

loop_
_symmetry_equiv_pos_as_xyz
'x, y, z'
'-x, -y, -z'

loop_
_atom_site_label
_atom_site_type_symbol
_atom_site_fract_x
_atom_site_fract_y
_atom_site_fract_z
_atom_site_U_iso_or_equiv
_atom_site_adp_type
_atom_site_occupancy
_atom_site_symmetry_multiplicity
_atom_site_calc_flag
_atom_site_refinement_flags
Mo1 Mo 0.82785(2) 0.80401(2) 0.59107(2) 0.01118(8) Uani 1 1 d .
Mo2 Mo 0.43779(2) 0.92230(2) 0.666592(19) 0.00935(8) Uani 1 1 d .
Cu1 Cu 0.30997(3) 0.52122(3) 1.04331(3) 0.00885(9) Uani 1 1 d .
P1 P 0.58069(7) 0.76376(6) 0.88141(6) 0.00906(13) Uani 1 1 d .
F1 F 0.65983(16) 0.96639(15) 0.66253(14) 0.0125(3) Uani 1 1 d .
F2 F 0.61297(17) 0.75777(15) 0.58783(15) 0.0132(3) Uani 1 1 d .
F3 F 0.84711(19) 0.88299(18) 0.42968(16) 0.0215(4) Uani 1 1 d .
O1 O 0.4526(2) 0.80769(19) 0.82766(17) 0.0137(4) Uani 1 1 d .
O2 O 0.5445(2) 0.63283(18) 0.96484(17) 0.0121(3) Uani 1 1 d .
O3 O 0.7368(2) 0.7392(2) 0.77864(17) 0.0155(4) Uani 1 1 d .
O4 O 0.2943(2) 0.8324(2) 0.66712(18) 0.0163(4) Uani 1 1 d .
O5 O 0.3477(2) 1.0563(2) 0.75345(19) 0.0185(4) Uani 1 1 d .
O6 O 0.5000 1.0000 0.5000 0.0160(5) Uani 1 2 d S
O7 O 0.9625(2) 0.88285(19) 0.62462(19) 0.0158(4) Uani 1 1 d .
O8 O 0.9143(2) 0.6485(2) 0.55138(19) 0.0171(4) Uani 1 1 d .
N1 N 0.2490(2) 0.4887(2) 0.89063(19) 0.0107(4) Uani 1 1 d .
N2 N 0.1707(2) 0.6781(2) 1.04326(19) 0.0088(4) Uani 1 1 d .
N3 N 0.2913(2) 0.5935(2) 1.2106(2) 0.0102(4) Uani 1 1 d .
C1 C 0.2831(3) 0.3787(2) 0.8228(2) 0.0134(5) Uani 1 1 d .
H1 H 0.3486 0.3070 0.8422 0.016 Uiso 1 1 calc R
C2 C 0.2266(3) 0.3655(3) 0.7253(2) 0.0156(5) Uani 1 1 d .
H2 H 0.2526 0.2861 0.6795 0.019 Uiso 1 1 calc R
C3 C 0.1316(3) 0.4702(3) 0.6961(2) 0.0134(5) Uani 1 1 d .
H3 H 0.0913 0.4637 0.6299 0.016 Uiso 1 1 calc R
C4 C 0.0962(3) 0.5849(3) 0.7652(3) 0.0141(5) Uani 1 1 d .
H4 H 0.0319 0.6583 0.7467 0.017 Uiso 1 1 calc R
C5 C 0.1565(3) 0.5902(2) 0.8616(2) 0.0103(4) Uani 1 1 d .
C6 C 0.1228(3) 0.7055(2) 0.9432(2) 0.0098(4) Uani 1 1 d .
C7 C 0.1462(3) 0.7671(2) 1.1309(2) 0.0105(5) Uani 1 1 d .
C8 C 0.0739(3) 0.8946(3) 1.1189(2) 0.0126(5) Uani 1 1 d .
H8 H 0.0532 0.9565 1.1831 0.015 Uiso 1 1 calc R
C9 C 0.0322(3) 0.9301(2) 1.0113(2) 0.0099(4) Uani 1 1 d .
C10 C 0.0533(3) 0.8324(2) 0.9234(2) 0.0101(5) Uani 1 1 d .
H10 H 0.0209 0.8524 0.8517 0.012 Uiso 1 1 calc R
C11 C 0.2121(3) 0.7169(2) 1.2307(2) 0.0103(4) Uani 1 1 d .
C12 C 0.3575(3) 0.5407(3) 1.2949(2) 0.0121(5) Uani 1 1 d .
H12 H 0.4123 0.4545 1.2822 0.014 Uiso 1 1 calc R
C13 C 0.3486(3) 0.6081(3) 1.4009(2) 0.0146(5) Uani 1 1 d .
H13 H 0.3969 0.5682 1.4591 0.017 Uiso 1 1 calc R
C14 C 0.2689(3) 0.7335(3) 1.4203(2) 0.0150(5) Uani 1 1 d .
H14 H 0.2618 0.7811 1.4917 0.018 Uiso 1 1 calc R
C15 C 0.1987(3) 0.7892(3) 1.3330(2) 0.0125(5) Uani 1 1 d .
H15 H 0.1430 0.8752 1.3442 0.015 Uiso 1 1 calc R
C16 C 0.5924(4) 0.8923(3) 0.9776(4) 0.0339(9) Uani 1 1 d .
C17 C 0.4442(6) 0.9652(5) 1.0406(5) 0.0180(11) Uani 0.50 1 d P

loop_
_atom_site_aniso_label
_atom_site_aniso_U_11
_atom_site_aniso_U_22
_atom_site_aniso_U_33
_atom_site_aniso_U_23
_atom_site_aniso_U_13
_atom_site_aniso_U_12
Mo1 0.01022(12) 0.01098(13) 0.01222(13) 0.00010(8) -0.00410(9) 0.00009(9)
Mo2 0.00999(12) 0.01032(13) 0.00836(12) 0.00181(8) -0.00472(9) -0.00004(8)
Cu1 0.01218(16) 0.00637(15) 0.00861(15) -0.00112(10) -0.00534(12) 0.00325(11)
P1 0.0127(3) 0.0067(3) 0.0093(3) 0.0010(2) -0.0064(2) 0.0007(2)
F1 0.0116(7) 0.0113(7) 0.0153(7) -0.0001(6) -0.0055(6) -0.0017(6)
F2 0.0154(7) 0.0116(7) 0.0154(7) -0.0013(6) -0.0085(6) -0.0010(6)
F3 0.0198(8) 0.0261(9) 0.0160(8) 0.0052(7) -0.0045(7) -0.0014(7)
O1 0.0118(8) 0.0174(9) 0.0126(8) 0.0078(7) -0.0067(7) -0.0033(7)
O2 0.0140(8) 0.0081(8) 0.0123(8) 0.0031(6) -0.0040(7) 0.0027(6)
O3 0.0129(9) 0.0205(10) 0.0125(9) 0.0051(7) -0.0051(7) -0.0009(7)
O4 0.0141(9) 0.0232(10) 0.0137(9) 0.0017(7) -0.0076(7) -0.0035(8)
O5 0.0220(10) 0.0164(9) 0.0172(9) -0.0009(7) -0.0088(8) 0.0050(8)
O6 0.0162(13) 0.0201(14) 0.0102(12) 0.0057(10) -0.0050(10) 0.0005(11)
O7 0.0135(9) 0.0149(9) 0.0205(9) -0.0003(7) -0.0072(7) -0.0033(7)
O8 0.0191(9) 0.0152(9) 0.0182(9) -0.0040(7) -0.0088(8) 0.0042(7)
N1 0.0135(10) 0.0094(10) 0.0091(9) 0.0000(7) -0.0050(8) 0.0024(8)
N2 0.0113(9) 0.0065(9) 0.0089(9) -0.0009(7) -0.0042(8) 0.0016(7)
N3 0.0126(10) 0.0089(9) 0.0098(9) 0.0001(7) -0.0052(8) 0.0009(8)
C1 0.0171(12) 0.0094(11) 0.0140(12) -0.0012(9) -0.0069(10) 0.0032(9)
C2 0.0212(13) 0.0131(12) 0.0135(12) -0.0033(10) -0.0077(10) 0.0026(10)
C3 0.0203(12) 0.0111(11) 0.0121(11) -0.0011(9) -0.0096(10) -0.0007(10)
C4 0.0167(12) 0.0118(11) 0.0160(12) -0.0028(9) -0.0090(10) 0.0030(9)
C5 0.0124(11) 0.0091(11) 0.0090(10) 0.0004(8) -0.0037(9) 0.0004(9)
C6 0.0093(10) 0.0104(11) 0.0098(11) -0.0008(8) -0.0038(9) 0.0012(8)
C7 0.0123(11) 0.0094(11) 0.0107(11) -0.0013(9) -0.0055(9) 0.0010(9)
C8 0.0158(12) 0.0082(11) 0.0142(12) -0.0045(9) -0.0056(10) 0.0024(9)
C9 0.0105(11) 0.0081(11) 0.0116(11) -0.0009(9) -0.0048(9) 0.0014(9)
C10 0.0124(11) 0.0072(11) 0.0120(11) 0.0014(9) -0.0065(9) 0.0006(9)
C11 0.0124(11) 0.0083(10) 0.0112(11) 0.0004(8) -0.0058(9) 0.0005(8)
C12 0.0133(11) 0.0104(11) 0.0128(11) 0.0025(9) -0.0063(9) 0.0014(9)
C13 0.0177(12) 0.0152(12) 0.0111(11) 0.0033(9) -0.0064(9) -0.0007(10)
C14 0.0172(12) 0.0157(12) 0.0126(12) -0.0022(9) -0.0054(10) -0.0009(10)
C15 0.0158(12) 0.0103(11) 0.0110(11) -0.0001(9) -0.0042(9) -0.0011(9)
C16 0.0263(16) 0.0259(16) 0.062(2) -0.0319(16) -0.0275(17) 0.0120(13)
C17 0.021(3) 0.013(2) 0.016(2) -0.001(2) -0.001(2) -0.003(2)

loop_
_atom_type_symbol
_atom_type_description
_atom_type_scat_dispersion_real
_atom_type_scat_dispersion_imag
_atom_type_scat_source
C C 0.0033 0.0016 'International Tables Vol C Tables 4.2.6.8 and 6.1.1.4'
H H 0.0000 0.0000 'International Tables Vol C Tables 4.2.6.8 and 6.1.1.4'
N N 0.0061 0.0033 'International Tables Vol C Tables 4.2.6.8 and 6.1.1.4'
O O 0.0106 0.0060 'International Tables Vol C Tables 4.2.6.8 and 6.1.1.4'
F F 0.0171 0.0103 'International Tables Vol C Tables 4.2.6.8 and 6.1.1.4'
P P 0.1023 0.0942 'International Tables Vol C Tables 4.2.6.8 and 6.1.1.4'
Cu Cu 0.3201 1.2651 'International Tables Vol C Tables 4.2.6.8 and 6.1.1.4'
Mo Mo -1.6832 0.6857 'International Tables Vol C Tables 4.2.6.8 and 6.1.1.4'

loop_
_geom_angle_atom_site_label_1
_geom_angle_atom_site_label_2
_geom_angle_atom_site_label_3
_geom_angle
_geom_angle_site_symmetry_1
_geom_angle_site_symmetry_3
O8 Mo1 O7 103.87(9) . .
O8 Mo1 F3 99.65(9) . .
O7 Mo1 F3 100.24(9) . .
O8 Mo1 O3 91.68(9) . .
O7 Mo1 O3 90.41(9) . .
F3 Mo1 O3 162.04(8) . .
O8 Mo1 F2 94.22(8) . .
O7 Mo1 F2 160.64(8) . .
F3 Mo1 F2 83.18(7) . .
O3 Mo1 F2 82.11(7) . .
O8 Mo1 F1 162.74(8) . .
O7 Mo1 F1 90.73(8) . .
F3 Mo1 F1 86.49(7) . .
O3 Mo1 F1 78.88(7) . .
F2 Mo1 F1 70.35(6) . .
O4 Mo2 O5 104.33(10) . .
O4 Mo2 O6 101.73(6) . .
O5 Mo2 O6 102.54(7) . .
O4 Mo2 O1 89.51(8) . .
O5 Mo2 O1 91.80(9) . .
O6 Mo2 O1 158.80(5) . .
O4 Mo2 F1 159.83(8) . .
O5 Mo2 F1 93.10(8) . .
O6 Mo2 F1 83.94(4) . .
O1 Mo2 F1 79.72(6) . .
O4 Mo2 F2 92.49(8) . .
O5 Mo2 F2 159.59(8) . .
O6 Mo2 F2 84.90(4) . .
O1 Mo2 F2 76.63(7) . .
F1 Mo2 F2 68.54(6) . .
N2 Cu1 O2 177.18(8) . 2_667
N2 Cu1 N3 80.13(8) . .
O2 Cu1 N3 101.61(8) 2_667 .
N2 Cu1 N1 79.90(8) . .
O2 Cu1 N1 98.72(8) 2_667 .
N3 Cu1 N1 158.01(9) . .
N2 Cu1 O2 97.68(7) . .
O2 Cu1 O2 80.36(7) 2_667 .
N3 Cu1 O2 83.96(7) . .
N1 Cu1 O2 107.78(7) . .
O1 P1 O3 113.17(11) . .
O1 P1 O2 109.46(10) . .
O3 P1 O2 108.24(10) . .
O1 P1 C16 108.74(13) . .
O3 P1 C16 108.46(14) . .
O2 P1 C16 108.67(16) . .
Mo1 F1 Mo2 111.24(7) . .
Mo1 F2 Mo2 109.82(6) . .
P1 O1 Mo2 134.60(11) . .
P1 O2 Cu1 123.95(11) . 2_667
P1 O2 Cu1 129.76(10) . .
Cu1 O2 Cu1 99.64(7) 2_667 .
P1 O3 Mo1 134.11(11) . .
Mo2 O6 Mo2 180.000(12) 2_676 .
C1 N1 C5 118.0(2) . .
C1 N1 Cu1 128.28(17) . .
C5 N1 Cu1 113.62(17) . .
C7 N2 C6 121.8(2) . .
C7 N2 Cu1 118.74(16) . .
C6 N2 Cu1 118.47(16) . .
C12 N3 C11 118.2(2) . .
C12 N3 Cu1 127.88(17) . .
C11 N3 Cu1 113.66(16) . .
N1 C1 C2 122.8(2) . .
N1 C1 H1 118.6 . .
C2 C1 H1 118.6 . .
C3 C2 C1 118.8(2) . .
C3 C2 H2 120.6 . .
C1 C2 H2 120.6 . .
C2 C3 C4 118.9(2) . .
C2 C3 H3 120.6 . .
C4 C3 H3 120.6 . .
C5 C4 C3 118.8(2) . .
C5 C4 H4 120.6 . .
C3 C4 H4 120.6 . .
N1 C5 C4 122.6(2) . .
N1 C5 C6 114.1(2) . .
C4 C5 C6 123.3(2) . .
N2 C6 C10 120.5(2) . .
N2 C6 C5 112.4(2) . .
C10 C6 C5 127.0(2) . .
N2 C7 C8 120.7(2) . .
N2 C7 C11 112.5(2) . .
C8 C7 C11 126.7(2) . .
C7 C8 C9 119.1(2) . .
C7 C8 H8 120.5 . .
C9 C8 H8 120.5 . .
C8 C9 C10 118.9(2) . .
C8 C9 C9 120.8(3) . 2_577
C10 C9 C9 120.3(3) . 2_577
C6 C10 C9 118.8(2) . .
C6 C10 H10 120.6 . .
C9 C10 H10 120.6 . .
N3 C11 C15 122.8(2) . .
N3 C11 C7 113.8(2) . .
C15 C11 C7 123.4(2) . .
N3 C12 C13 122.2(2) . .
N3 C12 H12 118.9 . .
C13 C12 H12 118.9 . .
C14 C13 C12 119.2(2) . .
C14 C13 H13 120.4 . .
C12 C13 H13 120.4 . .
C13 C14 C15 119.0(2) . .
C13 C14 H14 120.5 . .
C15 C14 H14 120.5 . .
C11 C15 C14 118.6(2) . .
C11 C15 H15 120.7 . .
C14 C15 H15 120.7 . .
C17 C16 C17 54.8(4) 2_677 .
C17 C16 P1 126.3(3) 2_677 .
C17 C16 P1 113.2(3) . .
C17 C17 C16 63.7(4) 2_677 2_677
C17 C17 C16 61.5(4) 2_677 .
C16 C17 C16 125.2(4) 2_677 .

loop_
_geom_bond_atom_site_label_1
_geom_bond_atom_site_label_2
_geom_bond_distance
_geom_bond_site_symmetry_2
Mo1 O8 1.6959(19) .
Mo1 O7 1.7160(19) .
Mo1 F3 1.8658(17) .
Mo1 O3 2.0552(18) .
Mo1 F2 2.1229(15) .
Mo1 F1 2.1375(15) .
Mo2 O4 1.6930(19) .
Mo2 O5 1.701(2) .
Mo2 O6 1.8779(2) .
Mo2 O1 2.0858(18) .
Mo2 F1 2.1533(15) .
Mo2 F2 2.2047(15) .
Cu1 N2 1.925(2) .
Cu1 O2 1.9265(18) 2_667
Cu1 N3 2.021(2) .
Cu1 N1 2.045(2) .
Cu1 O2 2.4214(18) .
P1 O1 1.5228(18) .
P1 O3 1.5317(19) .
P1 O2 1.5354(18) .
P1 C16 1.789(3) .
O2 Cu1 1.9265(17) 2_667
O6 Mo2 1.8779(2) 2_676
N1 C1 1.344(3) .
N1 C5 1.349(3) .
N2 C7 1.333(3) .
N2 C6 1.340(3) .
N3 C12 1.338(3) .
N3 C11 1.364(3) .
C1 C2 1.389(4) .
C1 H1 0.9500 .
C2 C3 1.386(4) .
C2 H2 0.9500 .
C3 C4 1.391(3) .
C3 H3 0.9500 .
C4 C5 1.388(4) .
C4 H4 0.9500 .
C5 C6 1.479(3) .
C6 C10 1.395(3) .
C7 C8 1.393(3) .
C7 C11 1.478(3) .
C8 C9 1.397(3) .
C8 H8 0.9500 .
C9 C10 1.404(3) .
C9 C9 1.493(5) 2_577
C10 H10 0.9500 .
C11 C15 1.377(3) .
C12 C13 1.396(4) .
C12 H12 0.9500 .
C13 C14 1.381(4) .
C13 H13 0.9500 .
C14 C15 1.398(4) .
C14 H14 0.9500 .
C15 H15 0.9500 .
C16 C17 1.440(6) 2_677
C16 C17 1.469(6) .
C17 C17 1.340(11) 2_677
C17 C16 1.440(6) 2_677

loop_
_geom_torsion_atom_site_label_1
_geom_torsion_atom_site_label_2
_geom_torsion_atom_site_label_3
_geom_torsion_atom_site_label_4
_geom_torsion
_geom_torsion_site_symmetry_1
_geom_torsion_site_symmetry_4
O8 Mo1 F1 Mo2 -26.0(3) . .
O7 Mo1 F1 Mo2 -174.09(8) . .
F3 Mo1 F1 Mo2 85.69(8) . .
O3 Mo1 F1 Mo2 -83.83(8) . .
F2 Mo1 F1 Mo2 1.68(6) . .
O4 Mo2 F1 Mo1 19.2(2) . .
O5 Mo2 F1 Mo1 169.18(9) . .
O6 Mo2 F1 Mo1 -88.52(6) . .
O1 Mo2 F1 Mo1 77.91(8) . .
F2 Mo2 F1 Mo1 -1.64(6) . .
O8 Mo1 F2 Mo2 170.44(9) . .
O7 Mo1 F2 Mo2 11.2(3) . .
F3 Mo1 F2 Mo2 -90.33(8) . .
O3 Mo1 F2 Mo2 79.33(8) . .
F1 Mo1 F2 Mo2 -1.63(6) . .
O4 Mo2 F2 Mo1 -171.32(8) . .
O5 Mo2 F2 Mo1 -25.5(3) . .
O6 Mo2 F2 Mo1 87.12(6) . .
O1 Mo2 F2 Mo1 -82.42(8) . .
F1 Mo2 F2 Mo1 1.64(6) . .
O3 P1 O1 Mo2 -33.3(2) . .
O2 P1 O1 Mo2 -154.12(14) . .
C16 P1 O1 Mo2 87.3(2) . .
O4 Mo2 O1 P1 150.82(17) . .
O5 Mo2 O1 P1 -104.86(18) . .
O6 Mo2 O1 P1 28.1(3) . .
F1 Mo2 O1 P1 -12.04(16) . .
F2 Mo2 O1 P1 58.15(16) . .
O1 P1 O2 Cu1 134.05(13) . 2_667
O3 P1 O2 Cu1 10.28(16) . 2_667
C16 P1 O2 Cu1 -107.33(15) . 2_667
O1 P1 O2 Cu1 -11.30(16) . .
O3 P1 O2 Cu1 -135.07(12) . .
C16 P1 O2 Cu1 107.32(15) . .
N2 Cu1 O2 P1 -26.53(15) . .
O2 Cu1 O2 P1 151.42(18) 2_667 .
N3 Cu1 O2 P1 -105.68(14) . .
N1 Cu1 O2 P1 55.27(15) . .
N2 Cu1 O2 Cu1 -177.95(8) . 2_667
O2 Cu1 O2 Cu1 0.0 2_667 2_667
N3 Cu1 O2 Cu1 102.90(9) . 2_667
N1 Cu1 O2 Cu1 -96.15(9) . 2_667
O1 P1 O3 Mo1 22.4(2) . .
O2 P1 O3 Mo1 143.89(15) . .
C16 P1 O3 Mo1 -98.4(2) . .
O8 Mo1 O3 P1 -138.13(17) . .
O7 Mo1 O3 P1 117.99(17) . .
F3 Mo1 O3 P1 -8.8(4) . .
F2 Mo1 O3 P1 -44.09(16) . .
F1 Mo1 O3 P1 27.32(15) . .
O4 Mo2 O6 Mo2 20(100) . 2_676
O5 Mo2 O6 Mo2 -88(100) . 2_676
O1 Mo2 O6 Mo2 141(100) . 2_676
F1 Mo2 O6 Mo2 -179(100) . 2_676
F2 Mo2 O6 Mo2 112(100) . 2_676
N2 Cu1 N1 C1 -172.2(2) . .
O2 Cu1 N1 C1 10.3(2) 2_667 .
N3 Cu1 N1 C1 -147.2(2) . .
O2 Cu1 N1 C1 92.9(2) . .
N2 Cu1 N1 C5 4.10(17) . .
O2 Cu1 N1 C5 -173.41(17) 2_667 .
N3 Cu1 N1 C5 29.1(3) . .
O2 Cu1 N1 C5 -90.80(18) . .
O2 Cu1 N2 C7 -118.1(16) 2_667 .
N3 Cu1 N2 C7 10.13(18) . .
N1 Cu1 N2 C7 -179.12(19) . .
O2 Cu1 N2 C7 -72.33(18) . .
O2 Cu1 N2 C6 50.6(17) 2_667 .
N3 Cu1 N2 C6 178.83(19) . .
N1 Cu1 N2 C6 -10.42(18) . .
O2 Cu1 N2 C6 96.37(18) . .
N2 Cu1 N3 C12 178.7(2) . .
O2 Cu1 N3 C12 -3.6(2) 2_667 .
N1 Cu1 N3 C12 153.7(2) . .
O2 Cu1 N3 C12 -82.4(2) . .
N2 Cu1 N3 C11 -7.66(17) . .
O2 Cu1 N3 C11 170.08(16) 2_667 .
N1 Cu1 N3 C11 -32.7(3) . .
O2 Cu1 N3 C11 91.24(17) . .
C5 N1 C1 C2 -0.3(4) . .
Cu1 N1 C1 C2 175.8(2) . .
N1 C1 C2 C3 0.3(4) . .
C1 C2 C3 C4 0.0(4) . .
C2 C3 C4 C5 -0.4(4) . .
C1 N1 C5 C4 0.0(4) . .
Cu1 N1 C5 C4 -176.8(2) . .
C1 N1 C5 C6 178.7(2) . .
Cu1 N1 C5 C6 2.0(3) . .
C3 C4 C5 N1 0.4(4) . .
C3 C4 C5 C6 -178.2(2) . .
C7 N2 C6 C10 4.0(4) . .
Cu1 N2 C6 C10 -164.36(18) . .
C7 N2 C6 C5 -177.5(2) . .
Cu1 N2 C6 C5 14.2(3) . .
N1 C5 C6 N2 -10.0(3) . .
C4 C5 C6 N2 168.7(2) . .
N1 C5 C6 C10 168.4(2) . .
C4 C5 C6 C10 -12.9(4) . .
C6 N2 C7 C8 -2.2(4) . .
Cu1 N2 C7 C8 166.08(19) . .
C6 N2 C7 C11 -178.6(2) . .
Cu1 N2 C7 C11 -10.3(3) . .
N2 C7 C8 C9 -2.4(4) . .
C11 C7 C8 C9 173.4(2) . .
C7 C8 C9 C10 5.1(4) . .
C7 C8 C9 C9 -174.2(3) . 2_577
N2 C6 C10 C9 -1.1(4) . .
C5 C6 C10 C9 -179.3(2) . .
C8 C9 C10 C6 -3.4(4) . .
C9 C9 C10 C6 175.9(3) 2_577 .
C12 N3 C11 C15 0.5(4) . .
Cu1 N3 C11 C15 -173.77(19) . .
C12 N3 C11 C7 178.8(2) . .
Cu1 N3 C11 C7 4.5(3) . .
N2 C7 C11 N3 3.3(3) . .
C8 C7 C11 N3 -172.9(2) . .
N2 C7 C11 C15 -178.4(2) . .
C8 C7 C11 C15 5.4(4) . .
C11 N3 C12 C13 -0.5(4) . .
Cu1 N3 C12 C13 172.92(19) . .
N3 C12 C13 C14 0.1(4) . .
C12 C13 C14 C15 0.2(4) . .
N3 C11 C15 C14 -0.2(4) . .
C7 C11 C15 C14 -178.4(2) . .
C13 C14 C15 C11 -0.1(4) . .
O1 P1 C16 C17 -30.8(4) . 2_677
O3 P1 C16 C17 92.6(4) . 2_677
O2 P1 C16 C17 -149.9(4) . 2_677
O1 P1 C16 C17 31.6(4) . .
O3 P1 C16 C17 155.1(3) . .
O2 P1 C16 C17 -87.5(4) . .
P1 C16 C17 C17 -119.1(5) . 2_677
C17 C16 C17 C16 0.000(1) 2_677 2_677
P1 C16 C17 C16 -119.1(5) . 2_677
